data_4110428
loop_
_publ_author_name
'Josephine S. Nakhla'
'Jeff W. Kampf'
'John P. Wolfe'

_publ_section_title
;
 Intramolecular Pd-Catalyzed Carboetherification and Carboamination.
 Influence of Catalyst Structure on Reaction Mechanism and Product
 Stereochemistry
;
_journal_name_full 'Journal of the American Chemical Society'
_journal_page_first 2893
_journal_page_last 2901
_journal_paper_doi 10.1021/ja057489m
_journal_volume 128
_journal_year 2006
_chemical_formula_moiety 'C25 H25 N'
_chemical_formula_sum 'C25 H25 N'
_chemical_formula_weight 339.46
_chemical_name_systematic
;
 ?
;
_space_group_IT_number 14
_symmetry_cell_setting monoclinic
_symmetry_space_group_name_Hall '-P 2ybc'
_symmetry_space_group_name_H-M 'P 1 21/c 1'
_atom_sites_solution_hydrogens geom
_atom_sites_solution_primary direct
_atom_sites_solution_secondary difmap
_audit_creation_method SHELXL-97
_cell_angle_alpha 90.00
_cell_angle_beta 92.893(12)
_cell_angle_gamma 90.00
_cell_formula_units_Z 4
_cell_length_a 10.526(2)
_cell_length_b 7.0230(15)
_cell_length_c 24.427(5)
_cell_measurement_reflns_used 3185
_cell_measurement_temperature 123(2)
_cell_measurement_theta_max 25.65
_cell_measurement_theta_min 3.01
_cell_volume 1803.4(6)
_computing_cell_refinement 'Bruker SMART'
_computing_data_collection 'Bruker SMART'
_computing_data_reduction 'Bruker SHELXTL'
_computing_molecular_graphics 'Bruker SHELXTL'
_computing_publication_material 'Bruker SHELXTL'
_computing_structure_refinement 'Bruker SHELXTL'
_computing_structure_solution 'Bruker SHELXTL'
_diffrn_ambient_temperature 123(2)
_diffrn_measured_fraction_theta_full 0.988
_diffrn_measured_fraction_theta_max 0.988
_diffrn_measurement_device_type 'CCD area detector'
_diffrn_measurement_method 'phi and omega scans'
_diffrn_radiation_monochromator graphite
_diffrn_radiation_source 'fine-focus sealed tube'
_diffrn_radiation_type MoK\a
_diffrn_radiation_wavelength 0.71073
_diffrn_reflns_av_R_equivalents 0.0587
_diffrn_reflns_av_sigmaI/netI 0.0482
_diffrn_reflns_limit_h_max 13
_diffrn_reflns_limit_h_min -13
_diffrn_reflns_limit_k_max 8
_diffrn_reflns_limit_k_min -8
_diffrn_reflns_limit_l_max 30
_diffrn_reflns_limit_l_min -30
_diffrn_reflns_number 15776
_diffrn_reflns_theta_full 26.52
_diffrn_reflns_theta_max 26.52
_diffrn_reflns_theta_min 3.02
_exptl_absorpt_coefficient_mu 0.072
_exptl_absorpt_correction_type none
_exptl_crystal_colour colorless
_exptl_crystal_density_diffrn 1.250
_exptl_crystal_description plate
_exptl_crystal_F_000 728
_exptl_crystal_size_max 0.40
_exptl_crystal_size_mid 0.16
_exptl_crystal_size_min 0.06
_refine_diff_density_max 0.217
_refine_diff_density_min -0.210
_refine_diff_density_rms 0.045
_refine_ls_extinction_method none
_refine_ls_goodness_of_fit_ref 1.022
_refine_ls_hydrogen_treatment constr
_refine_ls_matrix_type full
_refine_ls_number_parameters 235
_refine_ls_number_reflns 3694
_refine_ls_number_restraints 0
_refine_ls_restrained_S_all 1.022
_refine_ls_R_factor_all 0.0808
_refine_ls_R_factor_gt 0.0441
_refine_ls_shift/su_max 0.001
_refine_ls_shift/su_mean 0.000
_refine_ls_structure_factor_coef Fsqd
_refine_ls_weighting_details 'calc w=1/[\s^2^(Fo^2^)+(0.0453P)^2^+0.7948P] where P=(Fo^2^+2Fc^2^)/3'
_refine_ls_weighting_scheme calc
_refine_ls_wR_factor_gt 0.0992
_refine_ls_wR_factor_ref 0.1175
_reflns_number_gt 2483
_reflns_number_total 3694
_reflns_threshold_expression >2sigma(I)
_cod_data_source_file ja057489msi20051102_020802.cif
_cod_data_source_block jnc
_cod_original_cell_volume 1803.5(7)
_cod_database_code 4110428

loop_
_symmetry_equiv_pos_as_xyz
'x, y, z'
'-x, y+1/2, -z+1/2'
'-x, -y, -z'
'x, -y-1/2, z-1/2'

loop_
_atom_site_label
_atom_site_type_symbol
_atom_site_fract_x
_atom_site_fract_y
_atom_site_fract_z
_atom_site_U_iso_or_equiv
_atom_site_adp_type
_atom_site_occupancy
_atom_site_symmetry_multiplicity
_atom_site_calc_flag
_atom_site_refinement_flags
N1 N 0.94367(13) 0.6516(2) 0.88566(6) 0.0279(4) Uani 1 1 d .
C1 C 1.07926(16) 0.6359(3) 0.87640(8) 0.0287(4) Uani 1 1 d .
H1A H 1.0973 0.5175 0.8562 0.034 Uiso 1 1 calc R
H1B H 1.1300 0.6357 0.9116 0.034 Uiso 1 1 calc R
C2 C 1.10994(17) 0.8105(3) 0.84252(8) 0.0295(4) Uani 1 1 d .
H2A H 1.1103 0.7783 0.8031 0.035 Uiso 1 1 calc R
H2B H 1.1940 0.8638 0.8544 0.035 Uiso 1 1 calc R
C3 C 1.00371(17) 0.9513(3) 0.85341(8) 0.0290(4) Uani 1 1 d .
H3A H 0.9860 1.0341 0.8211 0.035 Uiso 1 1 calc R
H3B H 1.0275 1.0325 0.8854 0.035 Uiso 1 1 calc R
C4 C 0.88713(16) 0.8292(3) 0.86474(7) 0.0256(4) Uani 1 1 d .
H4A H 0.8402 0.8907 0.8946 0.031 Uiso 1 1 calc R
C5 C 0.79387(17) 0.7979(3) 0.81495(7) 0.0257(4) Uani 1 1 d .
H5A H 0.7252 0.7118 0.8272 0.031 Uiso 1 1 calc R
C6 C 0.84609(18) 0.7074(3) 0.76293(8) 0.0318(4) Uani 1 1 d .
H6A H 0.9303 0.7611 0.7553 0.038 Uiso 1 1 calc R
H6B H 0.8539 0.5676 0.7669 0.038 Uiso 1 1 calc R
C7 C 0.74603(19) 0.7596(3) 0.71712(8) 0.0324(5) Uani 1 1 d .
H7A H 0.7848 0.7683 0.6811 0.039 Uiso 1 1 calc R
H7B H 0.6760 0.6654 0.7148 0.039 Uiso 1 1 calc R
C8 C 0.69968(16) 0.9508(3) 0.73537(8) 0.0271(4) Uani 1 1 d .
C9 C 0.63391(17) 1.0912(3) 0.70545(8) 0.0316(5) Uani 1 1 d .
H9A H 0.6129 1.0747 0.6675 0.038 Uiso 1 1 calc R
C10 C 0.59964(17) 1.2562(3) 0.73237(8) 0.0332(5) Uani 1 1 d .
H10A H 0.5537 1.3529 0.7127 0.040 Uiso 1 1 calc R
C11 C 0.63173(17) 1.2815(3) 0.78784(9) 0.0323(5) Uani 1 1 d .
H11A H 0.6087 1.3965 0.8053 0.039 Uiso 1 1 calc R
C12 C 0.69702(16) 1.1416(3) 0.81830(8) 0.0276(4) Uani 1 1 d .
H12A H 0.7189 1.1594 0.8562 0.033 Uiso 1 1 calc R
C13 C 0.72916(16) 0.9747(2) 0.79142(7) 0.0238(4) Uani 1 1 d .
C14 C 0.88229(16) 0.5242(2) 0.91766(7) 0.0240(4) Uani 1 1 d .
C15 C 0.75341(17) 0.5443(3) 0.92928(7) 0.0268(4) Uani 1 1 d .
H15A H 0.7063 0.6494 0.9145 0.032 Uiso 1 1 calc R
C16 C 0.69415(17) 0.4136(3) 0.96185(7) 0.0257(4) Uani 1 1 d .
H16A H 0.6069 0.4316 0.9687 0.031 Uiso 1 1 calc R
C17 C 0.75782(16) 0.2560(2) 0.98505(7) 0.0236(4) Uani 1 1 d .
C18 C 0.88581(17) 0.2383(3) 0.97342(8) 0.0278(4) Uani 1 1 d .
H18A H 0.9329 0.1338 0.9885 0.033 Uiso 1 1 calc R
C19 C 0.94644(17) 0.3661(3) 0.94096(7) 0.0273(4) Uani 1 1 d .
H19A H 1.0336 0.3471 0.9342 0.033 Uiso 1 1 calc R
C20 C 0.69423(16) 0.1200(3) 1.02091(7) 0.0238(4) Uani 1 1 d .
C21 C 0.59257(17) 0.1742(3) 1.05185(7) 0.0283(4) Uani 1 1 d .
H21A H 0.5626 0.3017 1.0495 0.034 Uiso 1 1 calc R
C22 C 0.53406(17) 0.0471(3) 1.08591(8) 0.0308(4) Uani 1 1 d .
H22A H 0.4644 0.0878 1.1063 0.037 Uiso 1 1 calc R
C23 C 0.57676(17) -0.1389(3) 1.09035(8) 0.0305(4) Uani 1 1 d .
H23A H 0.5375 -0.2260 1.1140 0.037 Uiso 1 1 calc R
C24 C 0.67697(17) -0.1964(3) 1.06000(8) 0.0299(4) Uani 1 1 d .
H24A H 0.7066 -0.3240 1.0627 0.036 Uiso 1 1 calc R
C25 C 0.73467(17) -0.0692(3) 1.02563(7) 0.0271(4) Uani 1 1 d .
H25A H 0.8031 -0.1116 1.0048 0.033 Uiso 1 1 calc R

loop_
_atom_site_aniso_label
_atom_site_aniso_U_11
_atom_site_aniso_U_22
_atom_site_aniso_U_33
_atom_site_aniso_U_23
_atom_site_aniso_U_13
_atom_site_aniso_U_12
N1 0.0204(8) 0.0254(8) 0.0384(9) 0.0081(7) 0.0066(7) 0.0054(6)
C1 0.0206(9) 0.0300(10) 0.0357(10) -0.0002(9) 0.0041(8) 0.0017(8)
C2 0.0223(9) 0.0302(11) 0.0361(11) 0.0020(9) 0.0028(8) -0.0003(8)
C3 0.0252(9) 0.0263(10) 0.0356(11) -0.0001(9) 0.0017(8) -0.0005(8)
C4 0.0243(9) 0.0237(9) 0.0291(10) 0.0013(8) 0.0046(8) 0.0026(7)
C5 0.0251(9) 0.0224(9) 0.0298(10) 0.0025(8) 0.0030(8) -0.0013(7)
C6 0.0333(10) 0.0262(10) 0.0358(11) -0.0044(9) 0.0019(8) 0.0021(8)
C7 0.0356(11) 0.0289(11) 0.0327(11) -0.0020(9) 0.0008(9) -0.0051(9)
C8 0.0205(9) 0.0260(10) 0.0350(11) 0.0047(8) 0.0037(8) -0.0046(7)
C9 0.0241(10) 0.0334(11) 0.0369(11) 0.0075(9) -0.0018(8) -0.0082(8)
C10 0.0206(9) 0.0309(11) 0.0480(13) 0.0137(9) -0.0002(9) -0.0004(8)
C11 0.0242(9) 0.0244(10) 0.0488(12) 0.0036(9) 0.0083(9) 0.0017(8)
C12 0.0199(9) 0.0262(10) 0.0371(11) 0.0023(8) 0.0043(8) -0.0006(8)
C13 0.0158(8) 0.0239(9) 0.0322(10) 0.0035(8) 0.0056(7) -0.0016(7)
C14 0.0243(9) 0.0219(9) 0.0259(9) -0.0015(8) 0.0028(7) 0.0020(7)
C15 0.0231(9) 0.0248(10) 0.0326(10) 0.0044(8) 0.0033(8) 0.0057(7)
C16 0.0206(9) 0.0260(10) 0.0306(10) -0.0001(8) 0.0028(7) 0.0036(7)
C17 0.0228(9) 0.0223(9) 0.0256(9) -0.0014(8) 0.0004(7) 0.0013(7)
C18 0.0255(9) 0.0228(10) 0.0350(10) 0.0041(8) 0.0011(8) 0.0059(8)
C19 0.0208(9) 0.0268(10) 0.0344(10) 0.0005(8) 0.0033(8) 0.0038(8)
C20 0.0219(9) 0.0250(9) 0.0240(9) -0.0003(7) -0.0024(7) -0.0002(7)
C21 0.0252(9) 0.0268(10) 0.0327(10) 0.0029(8) 0.0006(8) 0.0031(8)
C22 0.0227(9) 0.0373(11) 0.0326(10) 0.0033(9) 0.0029(8) 0.0011(8)
C23 0.0260(10) 0.0338(11) 0.0313(10) 0.0070(9) -0.0024(8) -0.0067(8)
C24 0.0295(10) 0.0250(10) 0.0347(11) 0.0042(8) -0.0026(8) -0.0002(8)
C25 0.0260(9) 0.0260(10) 0.0292(10) -0.0005(8) 0.0003(8) 0.0019(8)

loop_
_atom_type_symbol
_atom_type_description
_atom_type_scat_dispersion_real
_atom_type_scat_dispersion_imag
_atom_type_scat_source
C C 0.0033 0.0016 'International Tables Vol C Tables 4.2.6.8 and 6.1.1.4'
H H 0.0000 0.0000 'International Tables Vol C Tables 4.2.6.8 and 6.1.1.4'
N N 0.0061 0.0033 'International Tables Vol C Tables 4.2.6.8 and 6.1.1.4'

loop_
_geom_angle_atom_site_label_1
_geom_angle_atom_site_label_2
_geom_angle_atom_site_label_3
_geom_angle
C14 N1 C1 122.08(15)
C14 N1 C4 124.10(14)
C1 N1 C4 113.19(14)
N1 C1 C2 105.01(14)
C1 C2 C3 104.46(14)
C2 C3 C4 105.62(15)
N1 C4 C3 102.98(14)
N1 C4 C5 112.70(15)
C3 C4 C5 114.92(15)
C13 C5 C4 116.04(15)
C13 C5 C6 101.34(14)
C4 C5 C6 117.97(15)
C7 C6 C5 103.92(15)
C8 C7 C6 102.54(15)
C9 C8 C13 120.62(18)
C9 C8 C7 129.61(18)
C13 C8 C7 109.74(16)
C10 C9 C8 118.49(18)
C9 C10 C11 120.78(18)
C10 C11 C12 121.28(18)
C11 C12 C13 117.82(18)
C12 C13 C8 120.98(17)
C12 C13 C5 128.74(17)
C8 C13 C5 110.27(16)
N1 C14 C19 121.07(16)
N1 C14 C15 122.42(16)
C19 C14 C15 116.51(16)
C16 C15 C14 121.12(17)
C15 C16 C17 122.48(17)
C18 C17 C16 115.80(16)
C18 C17 C20 122.23(16)
C16 C17 C20 121.95(16)
C19 C18 C17 122.66(17)
C18 C19 C14 121.44(17)
C21 C20 C25 116.98(17)
C21 C20 C17 121.83(16)
C25 C20 C17 121.18(16)
C22 C21 C20 121.75(18)
C23 C22 C21 120.18(18)
C24 C23 C22 119.21(18)
C23 C24 C25 120.46(18)
C24 C25 C20 121.41(17)

loop_
_geom_bond_atom_site_label_1
_geom_bond_atom_site_label_2
_geom_bond_distance
N1 C14 1.371(2)
N1 C1 1.461(2)
N1 C4 1.463(2)
C1 C2 1.523(3)
C2 C3 1.526(3)
C3 C4 1.534(2)
C4 C5 1.540(3)
C5 C13 1.515(2)
C5 C6 1.546(3)
C6 C7 1.542(3)
C7 C8 1.504(3)
C8 C9 1.391(3)
C8 C13 1.399(3)
C9 C10 1.389(3)
C10 C11 1.391(3)
C11 C12 1.393(3)
C12 C13 1.394(2)
C14 C19 1.405(2)
C14 C15 1.407(2)
C15 C16 1.383(2)
C16 C17 1.399(2)
C17 C18 1.396(2)
C17 C20 1.479(2)
C18 C19 1.376(2)
C20 C21 1.394(2)
C20 C25 1.398(3)
C21 C22 1.386(3)
C22 C23 1.384(3)
C23 C24 1.380(3)
C24 C25 1.387(3)
